data_7037078
loop_
_publ_author_name
'Walker, Tia L.'
'Mula, Sam'
'Malasi, Wilhelm'
'Engle, James T.'
'Ziegler, Christopher J.'
'van der Est, Art'
'Modarelli, Jody'
'Taschner, Michael J.'

_publ_section_title
;
 Blue copper protein analogue: synthesis and characterization of copper
 complexes of the N2S2 macrocycle 1,8-dithia-4,11-diazacyclotetradecane.
;
_journal_issue 46
_journal_name_full 'Dalton transactions (Cambridge, England : 2003)'
_journal_page_first 20200
_journal_page_last 20206
_journal_paper_doi 10.1039/c5dt03389f
_journal_volume 44
_journal_year 2015
_chemical_formula_sum 'C10 H22 Cl2 Cu N2 O8 S2'
_chemical_formula_weight 496.86
_chemical_name_systematic '[(Cu2+(14aneNSNS)] ClO4 -'
_space_group_IT_number 2
_symmetry_cell_setting triclinic
_symmetry_space_group_name_Hall '-P 1'
_symmetry_space_group_name_H-M 'P -1'
_atom_sites_solution_hydrogens geom
_atom_sites_solution_primary direct
_atom_sites_solution_secondary difmap
_audit_creation_method SHELXL-97
_audit_update_record
;
2015-09-29 deposited with the CCDC.
2015-10-27 downloaded from the CCDC.
;
_cell_angle_alpha 98.389(4)
_cell_angle_beta 111.364(3)
_cell_angle_gamma 110.445(4)
_cell_formula_units_Z 1
_cell_length_a 6.944(3)
_cell_length_b 8.158(3)
_cell_length_c 9.443(4)
_cell_measurement_reflns_used 2487
_cell_measurement_temperature 100(2)
_cell_measurement_theta_max 25.17
_cell_measurement_theta_min 2.44
_cell_volume 443.3(3)
_computing_cell_refinement 'Bruker SAINT'
_computing_data_collection 'Bruker APEX2'
_computing_data_reduction 'Bruker SAINT'
_computing_molecular_graphics 'Bruker SHELXTL'
_computing_publication_material 'Bruker SHELXTL'
_computing_structure_refinement 'SHELXL-97 (Sheldrick, 2008)'
_computing_structure_solution 'SHELXS-97 (Sheldrick, 2008)'
_diffrn_ambient_temperature 100(2)
_diffrn_measured_fraction_theta_full 0.994
_diffrn_measured_fraction_theta_max 0.994
_diffrn_measurement_device_type 'Bruker APEX-II CCD'
_diffrn_measurement_method '\f and \w scans'
_diffrn_radiation_monochromator graphite
_diffrn_radiation_source 'fine-focus sealed tube'
_diffrn_radiation_type MoK\a
_diffrn_radiation_wavelength 0.71073
_diffrn_reflns_av_R_equivalents 0.0245
_diffrn_reflns_av_unetI/netI 0.0329
_diffrn_reflns_limit_h_max 8
_diffrn_reflns_limit_h_min -8
_diffrn_reflns_limit_k_max 9
_diffrn_reflns_limit_k_min -9
_diffrn_reflns_limit_l_max 11
_diffrn_reflns_limit_l_min -11
_diffrn_reflns_number 3261
_diffrn_reflns_theta_full 25.17
_diffrn_reflns_theta_max 25.17
_diffrn_reflns_theta_min 2.44
_exptl_absorpt_coefficient_mu 1.811
_exptl_absorpt_correction_T_max 0.8397
_exptl_absorpt_correction_T_min 0.6603
_exptl_absorpt_correction_type multi-scan
_exptl_absorpt_process_details 'SADABS; Sheldrick, 2004 [Sheldrick, G. M. (2004)]'
_exptl_crystal_colour red
_exptl_crystal_density_diffrn 1.861
_exptl_crystal_density_meas ?
_exptl_crystal_density_method 'not measured'
_exptl_crystal_description block
_exptl_crystal_F_000 255
_exptl_crystal_size_max 0.25
_exptl_crystal_size_mid 0.20
_exptl_crystal_size_min 0.10
_refine_diff_density_max 0.361
_refine_diff_density_min -0.617
_refine_diff_density_rms 0.126
_refine_ls_extinction_method none
_refine_ls_goodness_of_fit_ref 0.839
_refine_ls_hydrogen_treatment constr
_refine_ls_matrix_type full
_refine_ls_number_parameters 115
_refine_ls_number_reflns 1587
_refine_ls_number_restraints 0
_refine_ls_restrained_S_all 0.839
_refine_ls_R_factor_all 0.0277
_refine_ls_R_factor_gt 0.0274
_refine_ls_shift/su_max 0.001
_refine_ls_shift/su_mean 0.000
_refine_ls_structure_factor_coef Fsqd
_refine_ls_weighting_details 'calc w=1/[\s^2^(Fo^2^)+(0.1000P)^2^+0.0000P] where P=(Fo^2^+2Fc^2^)/3'
_refine_ls_weighting_scheme calc
_refine_ls_wR_factor_gt 0.0940
_refine_ls_wR_factor_ref 0.0950
_reflns_number_gt 1553
_reflns_number_total 1587
_reflns_threshold_expression >2sigma(I)
_cod_data_source_file c5dt03389f2.cif
_cod_data_source_block p1bar
_cod_depositor_comments
;
The following automatic conversions were performed:

'_symmetry_cell_setting' value 'Triclinic' changed to 'triclinic'
according to
/usr/data/users/saulius/crontab/automatic-downloads/rss-feeds/RSC/lib/dictionaries/cif_core.dic
dictionary named 'cif_core.dic' version 2.4.2 from 2011-04-26.

'_exptl_crystal_density_meas' value 'not measured' was changed to '?'
- the value is perceived as not measured.

Automatic conversion script
Id: cif_fix_values 3271 2015-04-21 07:52:19Z andrius 

 Adding full bibliography for 7037077--7037078.cif.
;
_cod_original_sg_symbol_H-M P-1
_cod_database_code 7037078

loop_
_symmetry_equiv_pos_as_xyz
'x, y, z'
'-x, -y, -z'

loop_
_atom_site_label
_atom_site_type_symbol
_atom_site_fract_x
_atom_site_fract_y
_atom_site_fract_z
_atom_site_U_iso_or_equiv
_atom_site_adp_type
_atom_site_occupancy
_atom_site_symmetry_multiplicity
_atom_site_calc_flag
_atom_site_refinement_flags
C1 C 0.4659(3) 0.7991(3) 0.6540(2) 0.0135(4) Uani 1 1 d .
H1C H 0.5563 0.7362 0.7071 0.016 Uiso 1 1 calc R
H1D H 0.5586 0.9334 0.7080 0.016 Uiso 1 1 calc R
C2 C 0.4164(3) 0.7553(3) 0.4791(2) 0.0144(4) Uani 1 1 d .
H2A H 0.5614 0.7955 0.4689 0.017 Uiso 1 1 calc R
H2B H 0.3272 0.8182 0.4243 0.017 Uiso 1 1 calc R
C3 C -0.0862(3) 0.5363(3) 0.8189(2) 0.0121(4) Uani 1 1 d .
H3A H -0.1852 0.5286 0.8735 0.015 Uiso 1 1 calc R
H3B H -0.0268 0.4430 0.8353 0.015 Uiso 1 1 calc R
C4 C 0.1124(3) 0.7276(3) 0.8874(2) 0.0136(4) Uani 1 1 d .
H4A H 0.1777 0.7647 1.0057 0.016 Uiso 1 1 calc R
H4B H 0.0513 0.8151 0.8516 0.016 Uiso 1 1 calc R
C5 C 0.3058(3) 0.7456(3) 0.8410(2) 0.0127(4) Uani 1 1 d .
H5A H 0.4409 0.8639 0.9116 0.015 Uiso 1 1 calc R
H5B H 0.3505 0.6454 0.8613 0.015 Uiso 1 1 calc R
Cl1 Cl 0.18119(8) 0.19124(6) 0.75465(5) 0.01287(18) Uani 1 1 d .
Cu1 Cu 0.0000 0.5000 0.5000 0.00870(17) Uani 1 2 d S
N1 N 0.2480(3) 0.7382(2) 0.67017(19) 0.0107(4) Uani 1 1 d .
H1 H 0.1955 0.8274 0.6529 0.013 Uiso 1 1 calc R
O1 O 0.3707(3) 0.1475(2) 0.77404(19) 0.0212(4) Uani 1 1 d .
O2 O -0.0297(3) 0.0249(3) 0.6708(2) 0.0406(5) Uani 1 1 d .
O3 O 0.1768(3) 0.3170(2) 0.66123(18) 0.0225(4) Uani 1 1 d .
O4 O 0.2060(3) 0.2747(3) 0.9083(2) 0.0325(4) Uani 1 1 d .
S1 S -0.25090(8) 0.49301(6) 0.60634(5) 0.01053(18) Uani 1 1 d .

loop_
_atom_site_aniso_label
_atom_site_aniso_U_11
_atom_site_aniso_U_22
_atom_site_aniso_U_33
_atom_site_aniso_U_23
_atom_site_aniso_U_13
_atom_site_aniso_U_12
C1 0.0094(9) 0.0124(10) 0.0156(10) 0.0017(8) 0.0056(8) 0.0024(8)
C2 0.0116(9) 0.0115(10) 0.0170(11) 0.0026(8) 0.0077(8) 0.0014(8)
C3 0.0156(10) 0.0154(10) 0.0074(9) 0.0044(8) 0.0060(8) 0.0077(8)
C4 0.0187(11) 0.0144(10) 0.0093(9) 0.0039(8) 0.0068(8) 0.0083(9)
C5 0.0140(9) 0.0119(9) 0.0090(9) 0.0024(7) 0.0035(8) 0.0042(8)
Cl1 0.0149(3) 0.0139(3) 0.0134(3) 0.0064(2) 0.0073(2) 0.0081(2)
Cu1 0.0086(2) 0.0084(2) 0.0083(2) 0.00175(16) 0.00439(17) 0.00249(17)
N1 0.0118(8) 0.0100(8) 0.0116(9) 0.0041(7) 0.0061(7) 0.0050(7)
O1 0.0249(8) 0.0261(8) 0.0250(8) 0.0119(7) 0.0153(7) 0.0186(7)
O2 0.0219(9) 0.0329(11) 0.0416(12) 0.0157(9) 0.0030(9) -0.0051(8)
O3 0.0357(9) 0.0214(8) 0.0208(8) 0.0146(7) 0.0138(7) 0.0193(7)
O4 0.0528(11) 0.0530(12) 0.0166(8) 0.0146(8) 0.0207(8) 0.0427(10)
S1 0.0105(3) 0.0117(3) 0.0102(3) 0.0036(2) 0.0052(2) 0.0050(2)

loop_
_atom_type_symbol
_atom_type_description
_atom_type_scat_dispersion_real
_atom_type_scat_dispersion_imag
_atom_type_scat_source
C C 0.0033 0.0016 'International Tables Vol C Tables 4.2.6.8 and 6.1.1.4'
H H 0.0000 0.0000 'International Tables Vol C Tables 4.2.6.8 and 6.1.1.4'
N N 0.0061 0.0033 'International Tables Vol C Tables 4.2.6.8 and 6.1.1.4'
O O 0.0106 0.0060 'International Tables Vol C Tables 4.2.6.8 and 6.1.1.4'
S S 0.1246 0.1234 'International Tables Vol C Tables 4.2.6.8 and 6.1.1.4'
Cl Cl 0.1484 0.1585 'International Tables Vol C Tables 4.2.6.8 and 6.1.1.4'
Cu Cu 0.3201 1.2651 'International Tables Vol C Tables 4.2.6.8 and 6.1.1.4'

loop_
_geom_angle_atom_site_label_1
_geom_angle_atom_site_label_2
_geom_angle_atom_site_label_3
_geom_angle
_geom_angle_site_symmetry_1
_geom_angle_site_symmetry_3
N1 C1 C2 110.86(15) . .
N1 C1 H1C 109.5 . .
C2 C1 H1C 109.5 . .
N1 C1 H1D 109.5 . .
C2 C1 H1D 109.5 . .
H1C C1 H1D 108.1 . .
C1 C2 S1 105.63(13) . 2_566
C1 C2 H2A 110.6 . .
S1 C2 H2A 110.6 2_566 .
C1 C2 H2B 110.6 . .
S1 C2 H2B 110.6 2_566 .
H2A C2 H2B 108.7 . .
C4 C3 S1 108.28(13) . .
C4 C3 H3A 110.0 . .
S1 C3 H3A 110.0 . .
C4 C3 H3B 110.0 . .
S1 C3 H3B 110.0 . .
H3A C3 H3B 108.4 . .
C3 C4 C5 115.11(16) . .
C3 C4 H4A 108.5 . .
C5 C4 H4A 108.5 . .
C3 C4 H4B 108.5 . .
C5 C4 H4B 108.5 . .
H4A C4 H4B 107.5 . .
N1 C5 C4 114.90(16) . .
N1 C5 H5A 108.5 . .
C4 C5 H5A 108.5 . .
N1 C5 H5B 108.5 . .
C4 C5 H5B 108.5 . .
H5A C5 H5B 107.5 . .
O4 Cl1 O1 109.66(10) . .
O4 Cl1 O2 110.09(12) . .
O1 Cl1 O2 109.04(11) . .
O4 Cl1 O3 109.73(10) . .
O1 Cl1 O3 109.40(9) . .
O2 Cl1 O3 108.90(10) . .
N1 Cu1 N1 180.0 2_566 .
N1 Cu1 S1 87.99(5) 2_566 .
N1 Cu1 S1 92.01(5) . .
N1 Cu1 S1 92.01(5) 2_566 2_566
N1 Cu1 S1 87.99(5) . 2_566
S1 Cu1 S1 179.999(11) . 2_566
C1 N1 C5 108.04(14) . .
C1 N1 Cu1 112.22(12) . .
C5 N1 Cu1 117.03(11) . .
C1 N1 H1 106.3 . .
C5 N1 H1 106.3 . .
Cu1 N1 H1 106.3 . .
C2 S1 C3 105.60(9) 2_566 .
C2 S1 Cu1 93.43(6) 2_566 .
C3 S1 Cu1 104.73(7) . .

loop_
_geom_bond_atom_site_label_1
_geom_bond_atom_site_label_2
_geom_bond_distance
_geom_bond_site_symmetry_2
C1 N1 1.492(2) .
C1 C2 1.517(3) .
C1 H1C 0.9900 .
C1 H1D 0.9900 .
C2 S1 1.816(2) 2_566
C2 H2A 0.9900 .
C2 H2B 0.9900 .
C3 C4 1.519(3) .
C3 S1 1.816(2) .
C3 H3A 0.9900 .
C3 H3B 0.9900 .
C4 C5 1.526(3) .
C4 H4A 0.9900 .
C4 H4B 0.9900 .
C5 N1 1.500(2) .
C5 H5A 0.9900 .
C5 H5B 0.9900 .
Cl1 O4 1.4299(17) .
Cl1 O1 1.4368(16) .
Cl1 O2 1.4374(19) .
Cl1 O3 1.4486(15) .
Cu1 N1 2.0147(17) 2_566
Cu1 N1 2.0147(17) .
Cu1 S1 2.2954(8) .
Cu1 S1 2.2954(8) 2_566
N1 H1 0.9300 .
S1 C2 1.816(2) 2_566
